data_7131403
loop_
_publ_author_name
'Chu, Zhenwei'
'Li, Jinhua'
'Hua, Yuhui'
'Luo, Ming'
'Chen, Dafa'
'Xia, Haiping'

_publ_section_title
;
 Hetero-carbolong chemistry: experimental and theoretical studies of
 diaza-metallapentalenes.
;
_journal_issue 28
_journal_name_full 'Chemical communications (Cambridge, England)'
_journal_page_first 4173
_journal_page_last 4176
_journal_paper_doi 10.1039/d3cc00029j
_journal_volume 59
_journal_year 2023
_chemical_formula_moiety 'C69 H61 Cl N2 O3 Os P3, Cl, 3.5(C H2 Cl2)'
_chemical_formula_sum 'C72.5 H68 Cl9 N2 O3 Os P3'
_chemical_formula_weight 1617.44
_space_group_crystal_system monoclinic
_space_group_IT_number 14
_space_group_name_Hall '-P 2ybc'
_space_group_name_H-M_alt 'P 1 21/c 1'
_atom_sites_solution_hydrogens geom
_atom_sites_solution_primary dual
_audit_creation_date 2023-03-06
_audit_creation_method
;
Olex2 1.2
(compiled 2018.05.29 svn.r3508 for OlexSys, GUI svn.r5506)
;
_audit_update_record
;
2023-03-06 deposited with the CCDC.	2023-03-14 downloaded from the CCDC.
;
_cell_angle_alpha 90
_cell_angle_beta 98.736(2)
_cell_angle_gamma 90
_cell_formula_units_Z 4
_cell_length_a 13.1837(3)
_cell_length_b 20.2111(5)
_cell_length_c 26.5287(7)
_cell_measurement_reflns_used 9022
_cell_measurement_temperature 100.00
_cell_measurement_theta_max 69.28
_cell_measurement_theta_min 2.76
_cell_volume 6986.8(3)
_computing_cell_refinement 'SAINT V8.40B (?, 2016)'
_computing_data_collection 'Apex3 (Bruker 2018)'
_computing_data_reduction 'SAINT V8.40B (?, 2016)'
_computing_molecular_graphics 'Olex2 (Dolomanov et al., 2009)'
_computing_publication_material 'Olex2 (Dolomanov et al., 2009)'
_computing_structure_refinement 'ShelXL (Sheldrick, 2015)'
_computing_structure_solution 'ShelXT (Sheldrick, 2015)'
_diffrn_ambient_temperature 100.0
_diffrn_detector_area_resol_mean 7.9
_diffrn_detector_type 'CCD area detector'
_diffrn_measured_fraction_theta_full 0.995
_diffrn_measured_fraction_theta_max 0.986
_diffrn_measurement_device 'three-circle diffractometer'
_diffrn_measurement_device_type 'Bruker APEX-II CCD'
_diffrn_measurement_method '\f and \w scans'
_diffrn_radiation_type CuK\a
_diffrn_radiation_wavelength 1.54178
_diffrn_reflns_av_R_equivalents 0.0524
_diffrn_reflns_av_unetI/netI 0.0360
_diffrn_reflns_Laue_measured_fraction_full 0.995
_diffrn_reflns_Laue_measured_fraction_max 0.986
_diffrn_reflns_limit_h_max 15
_diffrn_reflns_limit_h_min -15
_diffrn_reflns_limit_k_max 23
_diffrn_reflns_limit_k_min -22
_diffrn_reflns_limit_l_max 32
_diffrn_reflns_limit_l_min -30
_diffrn_reflns_number 75298
_diffrn_reflns_point_group_measured_fraction_full 0.995
_diffrn_reflns_point_group_measured_fraction_max 0.986
_diffrn_reflns_theta_full 67.679
_diffrn_reflns_theta_max 69.589
_diffrn_reflns_theta_min 2.760
_diffrn_standards_number 0
_exptl_absorpt_coefficient_mu 7.650
_exptl_absorpt_correction_T_max 0.2094
_exptl_absorpt_correction_T_min 0.0891
_exptl_absorpt_correction_type multi-scan
_exptl_absorpt_process_details
;
SADABS-2016/2 (Bruker,2016/2) was used for absorption correction.
wR2(int) was 0.1693 before and 0.0661 after correction.
The Ratio of minimum to maximum transmission is 0.4255.
The \l/2 correction factor is Not present.
;
_exptl_crystal_colour yellow
_exptl_crystal_colour_primary yellow
_exptl_crystal_density_diffrn 1.538
_exptl_crystal_description block
_exptl_crystal_F_000 3260
_exptl_crystal_size_max 0.1
_exptl_crystal_size_mid 0.06
_exptl_crystal_size_min 0.04
_refine_diff_density_max 1.640
_refine_diff_density_min -1.233
_refine_diff_density_rms 0.116
_refine_ls_extinction_method none
_refine_ls_goodness_of_fit_ref 1.198
_refine_ls_hydrogen_treatment constr
_refine_ls_matrix_type full
_refine_ls_number_parameters 921
_refine_ls_number_reflns 12963
_refine_ls_number_restraints 163
_refine_ls_restrained_S_all 1.199
_refine_ls_R_factor_all 0.0767
_refine_ls_R_factor_gt 0.0661
_refine_ls_shift/su_max 0.000
_refine_ls_shift/su_mean 0.000
_refine_ls_structure_factor_coef Fsqd
_refine_ls_weighting_details 'w=1/[\s^2^(Fo^2^)+(0.0158P)^2^+57.6488P] where P=(Fo^2^+2Fc^2^)/3'
_refine_ls_weighting_scheme calc
_refine_ls_wR_factor_gt 0.1461
_refine_ls_wR_factor_ref 0.1510
_reflns_Friedel_coverage 0.000
_reflns_number_gt 11183
_reflns_number_total 12963
_reflns_threshold_expression 'I > 2\s(I)'
_cod_data_source_file d3cc00029j2.cif
_cod_data_source_block czw_20230303_0m
_cod_depositor_comments 'Adding full bibliography for 7131403--7131410.cif.'
_cod_original_formula_sum 'C72.50 H68 Cl9 N2 O3 Os P3'
_cod_database_code 7131403
_shelx_shelxl_version_number 2018/3
_shelx_space_group_comment
;
The symmetry employed for this shelxl refinement is uniquely defined
by the following loop, which should always be used as a source of
symmetry information in preference to the above space-group names.
They are only intended as comments.
;
_olex2_refinement_description
;
1. Fixed Uiso
 At 1.2 times of:
  All C(H) groups, All C(H,H) groups
 At 1.5 times of:
  All C(H,H,H) groups, All O(H) groups
2. Restrained distances
 O00H-C11
 1.42 with sigma of 0.02
 C4-C11 = C4-C2
 1.54 with sigma of 0.02
 O36-C9
 1.42 with sigma of 0.02
 Cl0C-C3 = Cl-C3 = Cl09-C02D = Cl0B-C02D
 1.79 with sigma of 0.02
 Cl7-C5 = Cl3-C18 = Cl5-C31 = Cl8-C5 = Cl1-C18 = Cl6-C31
 1.79 with sigma of 0.02
 C6-C34 = C35-C34
 1.54 with sigma of 0.02
 C9-C32 = C33-C32
 1.54 with sigma of 0.02
 O36-C6
 1.42 with sigma of 0.02
 C11-C2
 2.53 with sigma of 0.04
 Cl6-Cl1 = Cl8-Cl7
 2.9 with sigma of 0.04
 C6-C35
 2.53 with sigma of 0.04
 C9-C33
 2.53 with sigma of 0.04
3. Uiso/Uaniso restraints and constraints
C9 \\sim C32 \\sim C33 \\sim C6 \\sim C34 \\sim C35 \\sim C2 \\sim C4 \\sim C11
\\sim O00H \\sim O36 \\sim C025: within 2A with sigma of 0.01 and sigma for
terminal atoms of 0.02
Uanis(Cl0B) \\sim Ueq: with sigma of 0.01 and sigma for terminal atoms of 0.02
Uanis(Cl0B) = Uanis(Cl0C)
Uanis(C02D) = Uanis(C3)
Uanis(Cl09) = Uanis(Cl)
Uanis(Cl7) = Uanis(Cl3) = Uanis(Cl5)
Uanis(Cl8) = Uanis(Cl1) = Uanis(Cl6)
Uanis(C5) = Uanis(C18) = Uanis(C31)
4. Others
 1*[Sof(Cl1)+Sof(Cl3)+Sof(C18)+Sof(H18A)+Sof(H18B)]+1*[Sof(Cl5)+Sof(Cl6)+
 Sof(C31)+Sof(H31A)+Sof(H31B)]+1*[Sof(Cl8)+Sof(Cl7)+Sof(C5)+Sof(H5A)+Sof(H5B)]=
 1 with esd of 0
 1*[Sof(C4)+Sof(H4A)+Sof(H4B)+Sof(C2)+Sof(H2A)+Sof(H2B)+Sof(H2C)+Sof(C11)+
 Sof(H11A)+Sof(H11B)]+1*[Sof(C9)+Sof(H9A)+Sof(H9B)+Sof(C32)+Sof(H32A)+Sof(H32B)+
 Sof(C33)+Sof(H33A)+Sof(H33B)+Sof(H33C)]+1*[Sof(C6)+Sof(H6A)+Sof(H6B)+Sof(C35)+
 Sof(H35A)+Sof(H35B)+Sof(H35C)+Sof(C34)+Sof(H34A)+Sof(H34B)]=1 with esd of 0
 Sof(Cl1)=Sof(Cl3)=Sof(C18)=Sof(H18A)=Sof(H18B)=FVAR(1)
 Sof(Cl)=Sof(Cl0C)=Sof(C3)=Sof(H3A)=Sof(H3B)=1-FVAR(2)
 Sof(Cl09)=Sof(Cl0B)=Sof(C02D)=Sof(H02D)=Sof(H02G)=FVAR(2)
 Sof(Cl5)=Sof(Cl6)=Sof(C31)=Sof(H31A)=Sof(H31B)=FVAR(3)
 Sof(Cl8)=Sof(Cl7)=Sof(C5)=Sof(H5A)=Sof(H5B)=FVAR(4)
 Sof(C4)=Sof(H4A)=Sof(H4B)=Sof(C2)=Sof(H2A)=Sof(H2B)=Sof(H2C)=Sof(C11)=
 Sof(H11A)=Sof(H11B)=FVAR(5)
 Sof(C9)=Sof(H9A)=Sof(H9B)=Sof(C32)=Sof(H32A)=Sof(H32B)=Sof(C33)=Sof(H33A)=
 Sof(H33B)=Sof(H33C)=FVAR(6)
 Sof(C6)=Sof(H6A)=Sof(H6B)=Sof(C35)=Sof(H35A)=Sof(H35B)=Sof(H35C)=Sof(C34)=
 Sof(H34A)=Sof(H34B)=FVAR(7)
 Fixed Sof: Cl2(0.5) Cl4(0.5) C1(0.5) H1A(0.5) H1B(0.5)
5.a Ternary CH refined with riding coordinates:
 C00L(H00L)
5.b Secondary CH2 refined with riding coordinates:
 C01N(H01A,H01E), C02D(H02D,H02G), C1(H1A,H1B), C9(H9A,H9B), C18(H18A,H18B),
 C4(H4A,H4B), C11(H11A,H11B), C3(H3A,H3B), C5(H5A,H5B), C31(H31A,H31B), C6(H6A,
 H6B), C32(H32A,H32B), C34(H34A,H34B)
5.c Aromatic/amide H refined with riding coordinates:
 C00F(H00F), C00G(H00G), C00K(H00K), C00O(H00O), C00V(H00V), C00W(H00W),
 C00X(H00X), C00Y(H00Y), C00Z(H00Z), C011(H011), C012(H012), C013(H013),
 C014(H014), C015(H015), C016(H016), C018(H018), C019(H019), C01B(H01B),
 C01C(H01C), C01D(H01D), C01F(H01F), C01G(H01G), C01H(H01H), C01I(H01I),
 C01J(H01J), C01L(H01L), C01M(H01M), C01O(H01O), C01P(H01P), C01R(H01R),
 C01S(H01S), C01T(H01T), C01U(H01U), C01V(H01V), C01W(H01W), C01X(H01X),
 C01Y(H01Y), C01Z(H01Z), C020(H020), C021(H021), C022(H022), C023(H023),
 C024(H024), C026(H026), C027(H027), C028(H028), C029(H029), C02A(H02A),
 C02B(H02B), C02C(H02C), C02E(H02E), C02F(H02F)
5.d Idealised Me refined as rotating group:
 C2(H2A,H2B,H2C), C35(H35A,H35B,H35C), C33(H33A,H33B,H33C)
5.e Idealised tetrahedral OH refined as rotating group:
 O00C(H00C)
;
_olex2_submission_special_instructions 'No special instructions were received'

loop_
_space_group_symop_operation_xyz
'x, y, z'
'-x, y+1/2, -z+1/2'
'-x, -y, -z'
'x, -y-1/2, z-1/2'

loop_
_atom_site_label
_atom_site_type_symbol
_atom_site_fract_x
_atom_site_fract_y
_atom_site_fract_z
_atom_site_U_iso_or_equiv
_atom_site_adp_type
_atom_site_occupancy
_atom_site_site_symmetry_order
_atom_site_calc_flag
_atom_site_refinement_flags_posn
_atom_site_refinement_flags_adp
_atom_site_refinement_flags_occupancy
_atom_site_disorder_assembly
_atom_site_disorder_group
Os01 Os 0.28330(2) 0.72924(2) 0.39048(2) 0.03697(11) Uani 1 1 d . . . . .
Cl02 Cl 0.18211(13) 0.71834(9) 0.46273(7) 0.0427(4) Uani 1 1 d . . . . .
P03 P 0.37984(14) 0.63727(10) 0.43447(8) 0.0404(4) Uani 1 1 d . . . . .
P04 P 0.15912(14) 0.80706(10) 0.35304(8) 0.0414(4) Uani 1 1 d . . . . .
P005 P 0.19333(16) 0.60254(10) 0.24361(8) 0.0445(5) Uani 1 1 d . . . . .
Cl06 Cl 0.55694(19) 0.75744(10) 0.22800(9) 0.0628(6) Uani 1 1 d . . . . .
Cl07 Cl 0.64459(19) 0.52957(13) 0.20623(12) 0.0796(8) Uani 1 1 d . . . . .
Cl08 Cl 0.4898(2) 0.59106(16) 0.13115(11) 0.0846(8) Uani 1 1 d . . . . .
Cl09 Cl -0.0282(2) 0.59351(15) 0.48028(13) 0.0755(9) Uani 0.881(4) 1 d D . P A 1
Cl0B Cl 0.0771(4) 0.5993(3) 0.58514(14) 0.144(2) Uani 0.881(4) 1 d D U P A 1
O00C O 0.4115(4) 0.6620(2) 0.2659(2) 0.0443(12) Uani 1 1 d . . . . .
H00C H 0.452072 0.686725 0.253091 0.066 Uiso 1 1 calc GR . . . .
N00D N 0.3945(5) 0.7957(3) 0.4216(2) 0.0434(15) Uani 1 1 d . . . . .
N00E N 0.4765(5) 0.7960(3) 0.3955(3) 0.0465(16) Uani 1 1 d . . . . .
C00F C 0.2077(6) 0.6650(4) 0.3369(3) 0.0426(18) Uani 1 1 d . . . . .
H00F H 0.149016 0.641055 0.343384 0.051 Uiso 1 1 calc R . . . .
C00G C 0.1228(6) 0.8023(4) 0.2459(3) 0.0453(18) Uani 1 1 d . . . . .
H00G H 0.062903 0.777634 0.249330 0.054 Uiso 1 1 calc R . . . .
O00H O 0.6388(4) 0.8311(3) 0.3914(3) 0.0660(16) Uani 1 1 d D U . . .
C00I C 0.2444(6) 0.6580(4) 0.2924(3) 0.0414(17) Uani 1 1 d . . . . .
C00K C 0.2099(6) 0.5526(4) 0.4202(3) 0.0448(18) Uani 1 1 d . . . . .
H00K H 0.170916 0.591564 0.423149 0.054 Uiso 1 1 calc R . . . .
C00L C 0.3361(5) 0.7016(4) 0.2854(3) 0.0386(16) Uani 1 1 d . . . . .
H00L H 0.312486 0.737323 0.260311 0.046 Uiso 1 1 calc R . . . .
C00N C 0.0225(6) 0.7831(4) 0.3437(3) 0.0473(19) Uani 1 1 d . . . . .
C00O C 0.4641(6) 0.7616(4) 0.3497(3) 0.0421(17) Uani 1 1 d . . . . .
H00O H 0.516651 0.758527 0.328980 0.050 Uiso 1 1 calc R . . . .
C00Q C 0.3706(5) 0.7324(4) 0.3370(3) 0.0392(16) Uani 1 1 d . . . . .
C00R C 0.5088(6) 0.6186(4) 0.4200(3) 0.0434(18) Uani 1 1 d . . . . .
C00S C 0.1463(6) 0.8881(4) 0.3825(4) 0.051(2) Uani 1 1 d . . . . .
C00T C 0.3165(6) 0.5571(4) 0.4236(3) 0.0406(17) Uani 1 1 d . . . . .
C00U C 0.3852(5) 0.8558(4) 0.4488(3) 0.0442(18) Uani 1 1 d . . . . .
C00V C 0.2709(6) 0.8626(4) 0.2825(3) 0.0472(19) Uani 1 1 d . . . . .
H00V H 0.313622 0.879530 0.311752 0.057 Uiso 1 1 calc R . . . .
C00W C 0.3343(7) 0.9074(5) 0.5218(4) 0.057(2) Uani 1 1 d . . . . .
H00W H 0.308843 0.904705 0.553368 0.068 Uiso 1 1 calc R . . . .
C00X C 0.2967(6) 0.8735(4) 0.2348(3) 0.052(2) Uani 1 1 d . . . . .
H00X H 0.356565 0.898109 0.231276 0.062 Uiso 1 1 calc R . . . .
C00Y C 0.1489(6) 0.8134(4) 0.1976(3) 0.052(2) Uani 1 1 d . . . . .
H00Y H 0.106601 0.796454 0.168190 0.062 Uiso 1 1 calc R . . . .
C00Z C 0.2489(6) 0.6710(4) 0.1612(3) 0.0462(18) Uani 1 1 d . . . . .
H00Z H 0.315784 0.671715 0.180434 0.055 Uiso 1 1 calc R . . . .
C010 C 0.1828(6) 0.8268(4) 0.2886(3) 0.0437(18) Uani 1 1 d . . . . .
C011 C 0.2359(6) 0.8488(4) 0.1925(4) 0.053(2) Uani 1 1 d . . . . .
H011 H 0.253874 0.856102 0.159607 0.063 Uiso 1 1 calc R . . . .
C012 C 0.5220(6) 0.6071(4) 0.3699(3) 0.0458(19) Uani 1 1 d . . . . .
H012 H 0.465733 0.613153 0.343329 0.055 Uiso 1 1 calc R . . . .
C013 C -0.0119(6) 0.7268(5) 0.3640(4) 0.058(2) Uani 1 1 d . . . . .
H013 H 0.035900 0.697410 0.382816 0.070 Uiso 1 1 calc R . . . .
C014 C 0.1498(6) 0.9477(4) 0.3560(4) 0.057(2) Uani 1 1 d . . . . .
H014 H 0.165414 0.947975 0.322231 0.069 Uiso 1 1 calc R . . . .
C015 C 0.3452(6) 0.8508(4) 0.4949(3) 0.0488(19) Uani 1 1 d . . . . .
H015 H 0.326161 0.809117 0.507060 0.059 Uiso 1 1 calc R . . . .
C016 C 0.4721(7) 0.7077(4) 0.5794(3) 0.054(2) Uani 1 1 d . . . . .
H016 H 0.507186 0.745671 0.594288 0.065 Uiso 1 1 calc R . . . .
C018 C -0.0077(6) 0.6081(4) 0.2629(3) 0.056(2) Uani 1 1 d . . . . .
H018 H -0.003249 0.654240 0.256629 0.067 Uiso 1 1 calc R . . . .
C019 C 0.4104(6) 0.9168(4) 0.4301(4) 0.054(2) Uani 1 1 d . . . . .
H019 H 0.436619 0.919758 0.398773 0.064 Uiso 1 1 calc R . . . .
C01A C 0.4024(6) 0.6447(4) 0.5045(3) 0.047(2) Uani 1 1 d . . . . .
C01B C 0.2147(7) 0.4366(4) 0.4088(3) 0.057(2) Uani 1 1 d . . . . .
H01B H 0.179859 0.395475 0.403633 0.069 Uiso 1 1 calc R . . . .
C01C C 0.5923(6) 0.6104(4) 0.4582(3) 0.053(2) Uani 1 1 d . . . . .
H01C H 0.584802 0.618557 0.492697 0.064 Uiso 1 1 calc R . . . .
C01D C 0.4405(7) 0.6589(5) 0.6099(3) 0.059(2) Uani 1 1 d . . . . .
H01D H 0.452183 0.663683 0.645924 0.071 Uiso 1 1 calc R . . . .
C01E C 0.1672(7) 0.6413(4) 0.1814(3) 0.0491(19) Uani 1 1 d . . . . .
C01F C 0.3712(6) 0.4984(4) 0.4196(3) 0.0468(19) Uani 1 1 d . . . . .
H01F H 0.443821 0.499851 0.421966 0.056 Uiso 1 1 calc R . . . .
C01G C 0.2312(7) 0.6992(4) 0.1130(3) 0.052(2) Uani 1 1 d . . . . .
H01G H 0.286518 0.718195 0.098855 0.063 Uiso 1 1 calc R . . . .
C01H C 0.1237(8) 0.8892(4) 0.4312(4) 0.064(3) Uani 1 1 d . . . . .
H01H H 0.121794 0.848944 0.449490 0.076 Uiso 1 1 calc R . . . .
C01I C -0.0486(6) 0.8256(5) 0.3165(4) 0.060(2) Uani 1 1 d . . . . .
H01I H -0.025691 0.865711 0.303254 0.072 Uiso 1 1 calc R . . . .
C01J C 0.1607(7) 0.4929(4) 0.4127(3) 0.052(2) Uani 1 1 d . . . . .
H01J H 0.088101 0.491032 0.410098 0.063 Uiso 1 1 calc R . . . .
C01K C 0.0759(6) 0.5677(4) 0.2594(3) 0.0475(19) Uani 1 1 d . . . . .
C01L C 0.3729(6) 0.5961(4) 0.5359(3) 0.048(2) Uani 1 1 d . . . . .
H01L H 0.339274 0.557508 0.521215 0.058 Uiso 1 1 calc R . . . .
C01M C 0.4523(6) 0.7009(4) 0.5267(3) 0.051(2) Uani 1 1 d . . . . .
H01M H 0.472942 0.734772 0.505608 0.062 Uiso 1 1 calc R . . . .
C01N C 0.5438(7) 0.5881(4) 0.1959(4) 0.057(2) Uani 1 1 d . . . . .
H01A H 0.490161 0.576021 0.216580 0.068 Uiso 1 1 calc R . . . .
H01E H 0.570588 0.632334 0.206959 0.068 Uiso 1 1 calc R . . . .
C01O C 0.3213(7) 0.4388(4) 0.4124(3) 0.056(2) Uani 1 1 d . . . . .
H01O H 0.359116 0.399195 0.409934 0.067 Uiso 1 1 calc R . . . .
C01P C 0.0689(7) 0.4999(4) 0.2692(3) 0.053(2) Uani 1 1 d . . . . .
H01P H 0.125353 0.471459 0.266865 0.064 Uiso 1 1 calc R . . . .
C01Q C 0.2788(6) 0.5343(4) 0.2377(3) 0.0490(19) Uani 1 1 d . . . . .
C01R C 0.3914(7) 0.6026(5) 0.5879(3) 0.056(2) Uani 1 1 d . . . . .
H01R H 0.370765 0.568749 0.608950 0.067 Uiso 1 1 calc R . . . .
C01S C 0.1335(8) 0.6998(5) 0.0855(4) 0.065(3) Uani 1 1 d . . . . .
H01S H 0.121795 0.718938 0.052459 0.078 Uiso 1 1 calc R . . . .
C01T C 0.6163(6) 0.5871(4) 0.3578(4) 0.052(2) Uani 1 1 d . . . . .
H01T H 0.623963 0.578782 0.323285 0.063 Uiso 1 1 calc R . . . .
C01U C 0.6986(6) 0.5792(5) 0.3962(4) 0.060(2) Uani 1 1 d . . . . .
H01U H 0.763487 0.566244 0.388135 0.072 Uiso 1 1 calc R . . . .
C01V C 0.3969(7) 0.9730(5) 0.4576(4) 0.063(2) Uani 1 1 d . . . . .
H01V H 0.413124 1.014961 0.444807 0.076 Uiso 1 1 calc R . . . .
C01W C 0.6866(6) 0.5903(5) 0.4465(4) 0.063(3) Uani 1 1 d . . . . .
H01W H 0.742977 0.584108 0.472963 0.076 Uiso 1 1 calc R . . . .
C01X C -0.1032(8) 0.5142(5) 0.2853(4) 0.066(3) Uani 1 1 d . . . . .
H01X H -0.164562 0.495788 0.293986 0.079 Uiso 1 1 calc R . . . .
C01Y C 0.2872(7) 0.5076(4) 0.1906(4) 0.059(2) Uani 1 1 d . . . . .
H01Y H 0.251403 0.527031 0.160476 0.071 Uiso 1 1 calc R . . . .
C01Z C -0.0976(7) 0.5820(5) 0.2754(4) 0.064(3) Uani 1 1 d . . . . .
H01Z H -0.155000 0.609780 0.277328 0.077 Uiso 1 1 calc R . . . .
C020 C 0.3914(8) 0.4502(5) 0.2780(4) 0.070(3) Uani 1 1 d . . . . .
H020 H 0.427110 0.430683 0.308099 0.084 Uiso 1 1 calc R . . . .
C021 C -0.0214(8) 0.4748(5) 0.2824(4) 0.063(2) Uani 1 1 d . . . . .
H021 H -0.025898 0.428980 0.289578 0.075 Uiso 1 1 calc R . . . .
C022 C -0.1158(7) 0.7120(5) 0.3576(4) 0.071(3) Uani 1 1 d . . . . .
H022 H -0.138937 0.673590 0.373001 0.086 Uiso 1 1 calc R . . . .
C023 C 0.3600(8) 0.9693(5) 0.5037(4) 0.067(3) Uani 1 1 d . . . . .
H023 H 0.352249 1.008293 0.522766 0.081 Uiso 1 1 calc R . . . .
C024 C 0.3999(8) 0.4237(5) 0.2311(5) 0.070(3) Uani 1 1 d . . . . .
H024 H 0.441316 0.385695 0.228706 0.084 Uiso 1 1 calc R . . . .
C025 C 0.5751(7) 0.8175(5) 0.4183(4) 0.065(2) Uani 1 1 d . U . . .
C026 C 0.3305(7) 0.5058(5) 0.2811(4) 0.064(2) Uani 1 1 d . . . . .
H026 H 0.324678 0.524157 0.313525 0.076 Uiso 1 1 calc R . . . .
C027 C -0.1860(7) 0.7531(6) 0.3286(5) 0.078(3) Uani 1 1 d . . . . .
H027 H -0.256891 0.742063 0.322779 0.094 Uiso 1 1 calc R . . . .
C028 C 0.0710(7) 0.6421(5) 0.1533(4) 0.066(3) Uani 1 1 d . . . . .
H028 H 0.015922 0.621394 0.166545 0.080 Uiso 1 1 calc R . . . .
C029 C 0.1035(10) 0.9487(6) 0.4541(5) 0.090(4) Uani 1 1 d . . . . .
H029 H 0.086428 0.948696 0.487610 0.108 Uiso 1 1 calc R . . . .
C02A C 0.0523(8) 0.6725(6) 0.1062(4) 0.077(3) Uani 1 1 d . . . . .
H02A H -0.015500 0.674642 0.087986 0.092 Uiso 1 1 calc R . . . .
C02B C 0.1299(8) 1.0068(5) 0.3801(5) 0.077(3) Uani 1 1 d . . . . .
H02B H 0.131622 1.047402 0.362137 0.092 Uiso 1 1 calc R . . . .
C02C C -0.1515(7) 0.8107(6) 0.3084(5) 0.080(3) Uani 1 1 d . . . . .
H02C H -0.198806 0.839742 0.288922 0.096 Uiso 1 1 calc R . . . .
C02D C 0.0871(8) 0.5866(7) 0.5223(4) 0.072(3) Uani 0.881(4) 1 d D . P A 1
H02D H 0.115663 0.541803 0.518731 0.086 Uiso 0.881(4) 1 calc R . P A 1
H02G H 0.136638 0.618915 0.512129 0.086 Uiso 0.881(4) 1 calc R . P A 1
C02E C 0.1081(10) 1.0077(5) 0.4285(5) 0.088(4) Uani 1 1 d . . . . .
H02E H 0.096141 1.048368 0.444529 0.106 Uiso 1 1 calc R . . . .
C02F C 0.3479(8) 0.4524(5) 0.1875(5) 0.073(3) Uani 1 1 d . . . . .
H02F H 0.353850 0.434053 0.155112 0.087 Uiso 1 1 calc R . . . .
O36 O 0.5895(5) 0.8162(4) 0.4672(3) 0.0789(18) Uani 1 1 d D U . . .
Cl2 Cl 0.8353(5) 0.9584(4) 0.4373(3) 0.107(2) Uani 0.5 1 d . . P B 1
Cl4 Cl 0.9313(5) 0.8343(5) 0.4786(3) 0.125(3) Uani 0.5 1 d . . P B 1
C1 C 0.8772(18) 0.8792(13) 0.4218(9) 0.088(7) Uani 0.5 1 d . . P B 1
H1A H 0.929542 0.883605 0.398891 0.105 Uiso 0.5 1 calc R . P B 1
H1B H 0.818530 0.853984 0.403366 0.105 Uiso 0.5 1 calc R . P B 1
Cl1 Cl 0.8828(7) 0.7088(4) 0.6678(4) 0.0807(19) Uani 0.521(3) 1 d D . P C 2
Cl3 Cl 0.7568(5) 0.8257(3) 0.6462(3) 0.1034(19) Uani 0.521(3) 1 d D . P C 2
C9 C 0.6920(18) 0.829(2) 0.4900(13) 0.085(3) Uani 0.323(3) 1 d D U P D 1
H9A H 0.704886 0.877314 0.494428 0.103 Uiso 0.323(3) 1 calc R . P D 1
H9B H 0.742104 0.810109 0.469794 0.103 Uiso 0.323(3) 1 calc R . P D 1
C18 C 0.7681(19) 0.7471(12) 0.6794(14) 0.115(11) Uani 0.521(3) 1 d D . P C 2
H18A H 0.769871 0.754173 0.716458 0.138 Uiso 0.521(3) 1 calc R . P C 2
H18B H 0.708436 0.718660 0.666841 0.138 Uiso 0.521(3) 1 calc R . P C 2
C4 C 0.779(2) 0.7724(19) 0.4558(17) 0.086(4) Uani 0.271(3) 1 d D U P E 2
H4A H 0.732040 0.765063 0.481184 0.103 Uiso 0.271(3) 1 calc R . P E 2
H4B H 0.772934 0.733419 0.432954 0.103 Uiso 0.271(3) 1 calc R . P E 2
C2 C 0.888(3) 0.776(2) 0.4839(17) 0.092(8) Uani 0.271(3) 1 d D U P E 2
H2A H 0.936320 0.773120 0.459307 0.138 Uiso 0.271(3) 1 calc GR . P E 2
H2B H 0.900158 0.738387 0.507796 0.138 Uiso 0.271(3) 1 calc GR . P E 2
H2C H 0.898229 0.817308 0.502861 0.138 Uiso 0.271(3) 1 calc GR . P E 2
C11 C 0.7409(19) 0.8342(18) 0.4236(14) 0.080(4) Uani 0.271(3) 1 d D U P E 2
H11A H 0.740491 0.872040 0.447192 0.096 Uiso 0.271(3) 1 calc R . P E 2
H11B H 0.792199 0.844158 0.401005 0.096 Uiso 0.271(3) 1 calc R . P E 2
Cl Cl 0.0006(16) 0.6525(11) 0.5553(10) 0.0755(9) Uani 0.119(4) 1 d D . P A 2
Cl0C Cl 0.119(3) 0.538(2) 0.5677(11) 0.144(2) Uani 0.119(4) 1 d D . P A 2
C3 C 0.041(6) 0.585(3) 0.5193(18) 0.072(3) Uani 0.119(4) 1 d D . P A 2
H3A H 0.081342 0.601341 0.493119 0.086 Uiso 0.119(4) 1 calc R . P A 2
H3B H -0.018236 0.559377 0.502571 0.086 Uiso 0.119(4) 1 calc R . P A 2
Cl5 Cl 0.7874(12) 0.8187(7) 0.6876(7) 0.1034(19) Uani 0.250(3) 1 d D . P F 1
Cl6 Cl 0.8609(10) 0.6810(9) 0.6848(5) 0.0807(19) Uani 0.250(3) 1 d D . P F 1
Cl8 Cl 0.8679(14) 0.7357(10) 0.6728(8) 0.0807(19) Uani 0.230(3) 1 d D . P G 4
Cl7 Cl 0.7294(12) 0.8079(7) 0.5952(7) 0.1034(19) Uani 0.230(3) 1 d D . P G 4
C5 C 0.738(2) 0.754(4) 0.650(2) 0.115(11) Uani 0.230(3) 1 d D . P G 4
H5A H 0.705895 0.776227 0.676852 0.138 Uiso 0.230(3) 1 calc R . P G 4
H5B H 0.699463 0.712937 0.640057 0.138 Uiso 0.230(3) 1 calc R . P G 4
C31 C 0.761(4) 0.7373(15) 0.663(3) 0.115(11) Uani 0.250(3) 1 d D . P F 1
H31A H 0.696164 0.721270 0.672824 0.138 Uiso 0.250(3) 1 calc R . P F 1
H31B H 0.751825 0.739096 0.624977 0.138 Uiso 0.250(3) 1 calc R . P F 1
C6 C 0.6882(15) 0.8399(14) 0.4908(13) 0.086(4) Uani 0.406(3) 1 d D U P D 3
H6A H 0.684560 0.848859 0.527177 0.103 Uiso 0.406(3) 1 calc R . P D 3
H6B H 0.701464 0.882672 0.474779 0.103 Uiso 0.406(3) 1 calc R . P D 3
C32 C 0.696(3) 0.7940(17) 0.5416(12) 0.088(4) Uani 0.323(3) 1 d D U P D 1
H32A H 0.767386 0.790045 0.558898 0.105 Uiso 0.323(3) 1 calc R . P D 1
H32B H 0.665974 0.749013 0.536592 0.105 Uiso 0.323(3) 1 calc R . P D 1
C35 C 0.769(2) 0.7348(14) 0.5221(12) 0.100(6) Uani 0.406(3) 1 d D U P D 3
H35A H 0.724529 0.701888 0.502815 0.150 Uiso 0.406(3) 1 calc GR . P D 3
H35B H 0.738173 0.749763 0.551424 0.150 Uiso 0.406(3) 1 calc GR . P D 3
H35C H 0.836344 0.714937 0.534140 0.150 Uiso 0.406(3) 1 calc GR . P D 3
C34 C 0.7826(19) 0.7933(14) 0.4880(11) 0.088(3) Uani 0.406(3) 1 d D U P D 3
H34A H 0.783537 0.778455 0.452551 0.106 Uiso 0.406(3) 1 calc R . P D 3
H34B H 0.847620 0.816693 0.500267 0.106 Uiso 0.406(3) 1 calc R . P D 3
C33 C 0.632(3) 0.836(2) 0.5737(14) 0.113(10) Uani 0.323(3) 1 d D U P D 1
H33A H 0.625949 0.881317 0.559920 0.169 Uiso 0.323(3) 1 calc GR . P D 1
H33B H 0.666935 0.837585 0.609097 0.169 Uiso 0.323(3) 1 calc GR . P D 1
H33C H 0.563945 0.816838 0.572512 0.169 Uiso 0.323(3) 1 calc GR . P D 1

loop_
_atom_site_aniso_label
_atom_site_aniso_U_11
_atom_site_aniso_U_22
_atom_site_aniso_U_33
_atom_site_aniso_U_23
_atom_site_aniso_U_13
_atom_site_aniso_U_12
Os01 0.03116(16) 0.03736(18) 0.04320(19) 0.01063(14) 0.00823(12) 0.00061(13)
Cl02 0.0391(9) 0.0416(10) 0.0501(10) 0.0062(8) 0.0155(8) -0.0005(7)
P03 0.0353(10) 0.0441(10) 0.0429(11) 0.0127(9) 0.0094(8) 0.0042(8)
P04 0.0332(10) 0.0399(10) 0.0500(11) 0.0053(9) 0.0026(8) -0.0003(8)
P005 0.0455(11) 0.0413(11) 0.0469(11) 0.0072(9) 0.0078(9) -0.0027(9)
Cl06 0.0820(15) 0.0402(11) 0.0766(15) 0.0039(10) 0.0458(13) 0.0018(10)
Cl07 0.0561(14) 0.0710(16) 0.109(2) -0.0039(15) 0.0050(13) 0.0252(12)
Cl08 0.0709(16) 0.109(2) 0.0712(16) -0.0146(15) 0.0012(13) 0.0284(15)
Cl09 0.0503(15) 0.0761(18) 0.101(2) 0.0112(16) 0.0156(14) -0.0095(13)
Cl0B 0.132(3) 0.237(6) 0.071(2) -0.056(3) 0.042(2) -0.119(4)
O00C 0.041(3) 0.040(3) 0.055(3) 0.006(2) 0.016(2) 0.004(2)
N00D 0.043(4) 0.047(4) 0.041(4) 0.010(3) 0.008(3) 0.001(3)
N00E 0.030(3) 0.057(4) 0.054(4) 0.011(3) 0.010(3) 0.000(3)
C00F 0.036(4) 0.037(4) 0.056(5) 0.016(4) 0.009(3) 0.007(3)
C00G 0.043(4) 0.037(4) 0.055(5) 0.012(4) 0.003(4) 0.009(3)
O00H 0.038(3) 0.083(4) 0.078(4) -0.006(3) 0.010(3) -0.008(3)
C00I 0.041(4) 0.041(4) 0.042(4) 0.011(3) 0.007(3) -0.005(3)
C00K 0.046(4) 0.044(4) 0.047(4) 0.011(4) 0.015(4) 0.006(3)
C00L 0.038(4) 0.037(4) 0.042(4) 0.006(3) 0.007(3) 0.001(3)
C00N 0.036(4) 0.046(5) 0.061(5) -0.003(4) 0.008(4) 0.000(3)
C00O 0.038(4) 0.046(4) 0.043(4) 0.011(3) 0.008(3) 0.004(3)
C00Q 0.030(3) 0.038(4) 0.051(4) 0.015(3) 0.008(3) 0.006(3)
C00R 0.039(4) 0.043(4) 0.050(5) 0.020(4) 0.009(3) 0.000(3)
C00S 0.043(4) 0.041(4) 0.065(6) 0.001(4) -0.006(4) -0.001(4)
C00T 0.045(4) 0.037(4) 0.042(4) 0.011(3) 0.014(3) 0.003(3)
C00U 0.028(4) 0.057(5) 0.046(4) 0.001(4) -0.001(3) -0.009(3)
C00V 0.039(4) 0.036(4) 0.064(5) 0.013(4) 0.000(4) 0.005(3)
C00W 0.053(5) 0.060(5) 0.058(5) -0.009(4) 0.012(4) -0.013(4)
C00X 0.044(5) 0.046(5) 0.067(6) 0.019(4) 0.012(4) 0.007(4)
C00Y 0.048(5) 0.048(5) 0.057(5) 0.011(4) 0.001(4) 0.015(4)
C00Z 0.049(5) 0.041(4) 0.051(5) 0.000(4) 0.013(4) 0.006(3)
C010 0.035(4) 0.037(4) 0.058(5) 0.012(4) 0.004(3) 0.009(3)
C011 0.051(5) 0.047(5) 0.061(5) 0.017(4) 0.012(4) 0.014(4)
C012 0.042(4) 0.040(4) 0.057(5) 0.018(4) 0.013(4) 0.009(3)
C013 0.040(4) 0.063(6) 0.072(6) 0.003(5) 0.011(4) -0.006(4)
C014 0.045(5) 0.041(5) 0.084(7) 0.006(4) 0.000(4) 0.008(4)
C015 0.047(5) 0.053(5) 0.045(5) 0.005(4) 0.004(4) -0.005(4)
C016 0.062(5) 0.050(5) 0.050(5) 0.004(4) 0.004(4) 0.016(4)
C018 0.049(5) 0.051(5) 0.064(6) 0.005(4) 0.001(4) -0.015(4)
C019 0.042(4) 0.056(5) 0.062(5) 0.011(4) 0.004(4) -0.012(4)
C01A 0.037(4) 0.062(5) 0.044(4) 0.019(4) 0.012(3) 0.015(4)
C01B 0.062(6) 0.050(5) 0.063(6) 0.004(4) 0.021(5) -0.011(4)
C01C 0.039(4) 0.063(5) 0.058(5) 0.010(4) 0.007(4) -0.003(4)
C01D 0.064(6) 0.071(6) 0.045(5) 0.015(4) 0.016(4) 0.032(5)
C01E 0.055(5) 0.041(4) 0.051(5) 0.004(4) 0.010(4) -0.004(4)
C01F 0.045(4) 0.041(4) 0.058(5) 0.014(4) 0.016(4) 0.007(3)
C01G 0.061(6) 0.047(5) 0.051(5) -0.003(4) 0.019(4) -0.001(4)
C01H 0.084(7) 0.040(5) 0.062(6) 0.002(4) -0.004(5) 0.015(5)
C01I 0.042(5) 0.056(5) 0.077(6) -0.015(5) -0.006(4) 0.013(4)
C01J 0.049(5) 0.050(5) 0.062(5) 0.003(4) 0.019(4) -0.008(4)
C01K 0.048(5) 0.046(5) 0.048(5) 0.001(4) 0.006(4) -0.009(4)
C01L 0.046(4) 0.053(5) 0.048(5) 0.020(4) 0.014(4) 0.012(4)
C01M 0.052(5) 0.052(5) 0.048(5) 0.019(4) 0.003(4) 0.012(4)
C01N 0.050(5) 0.050(5) 0.072(6) -0.012(4) 0.010(4) 0.012(4)
C01O 0.063(6) 0.046(5) 0.062(6) 0.011(4) 0.021(4) 0.001(4)
C01P 0.064(5) 0.043(5) 0.053(5) -0.004(4) 0.013(4) -0.017(4)
C01Q 0.047(5) 0.040(4) 0.060(5) 0.004(4) 0.007(4) -0.001(4)
C01R 0.054(5) 0.063(6) 0.054(5) 0.015(4) 0.019(4) 0.021(4)
C01S 0.079(7) 0.063(6) 0.052(5) 0.011(5) 0.006(5) -0.003(5)
C01T 0.053(5) 0.045(5) 0.063(5) 0.014(4) 0.022(4) 0.005(4)
C01U 0.038(5) 0.065(6) 0.082(7) 0.017(5) 0.025(4) -0.001(4)
C01V 0.056(5) 0.056(6) 0.075(7) 0.008(5) 0.002(5) -0.014(4)
C01W 0.033(4) 0.081(7) 0.076(7) 0.013(5) 0.008(4) -0.003(4)
C01X 0.064(6) 0.078(7) 0.059(6) -0.016(5) 0.017(5) -0.033(5)
C01Y 0.066(6) 0.042(5) 0.068(6) -0.006(4) 0.005(5) 0.002(4)
C01Z 0.044(5) 0.074(6) 0.074(6) -0.012(5) 0.005(4) -0.017(5)
C020 0.063(6) 0.058(6) 0.085(7) 0.001(5) -0.002(5) 0.011(5)
C021 0.077(7) 0.050(5) 0.063(6) -0.008(4) 0.018(5) -0.025(5)
C022 0.043(5) 0.077(7) 0.094(8) -0.012(6) 0.013(5) -0.017(5)
C023 0.071(6) 0.048(5) 0.083(7) -0.010(5) 0.013(5) -0.017(5)
C024 0.059(6) 0.041(5) 0.111(9) -0.003(5) 0.013(6) 0.007(4)
C025 0.039(4) 0.075(5) 0.078(5) 0.016(4) -0.002(4) 0.002(4)
C026 0.061(6) 0.064(6) 0.064(6) 0.001(5) 0.006(5) -0.006(5)
C027 0.028(4) 0.090(8) 0.114(9) -0.033(7) 0.003(5) -0.001(5)
C028 0.062(6) 0.076(7) 0.058(6) 0.014(5) 0.000(5) -0.023(5)
C029 0.120(10) 0.067(7) 0.075(8) -0.008(6) -0.007(7) 0.023(7)
C02A 0.069(7) 0.095(8) 0.062(6) 0.018(6) -0.004(5) -0.022(6)
C02B 0.071(7) 0.042(5) 0.108(9) 0.011(6) -0.016(6) 0.013(5)
C02C 0.039(5) 0.089(8) 0.109(9) -0.023(7) -0.003(5) 0.018(5)
C02D 0.066(8) 0.086(8) 0.063(7) 0.011(6) 0.012(6) -0.030(7)
C02E 0.115(10) 0.052(6) 0.086(8) -0.016(6) -0.017(7) 0.028(6)
C02F 0.077(7) 0.057(6) 0.085(8) -0.015(5) 0.014(6) -0.004(5)
O36 0.052(3) 0.114(5) 0.067(4) 0.025(4) -0.006(3) -0.003(3)
Cl2 0.088(4) 0.127(6) 0.108(5) -0.029(4) 0.024(4) -0.002(4)
Cl4 0.069(4) 0.193(9) 0.120(6) 0.017(6) 0.036(4) 0.019(5)
C1 0.071(14) 0.11(2) 0.081(16) -0.016(14) 0.014(12) 0.002(13)
Cl1 0.055(3) 0.116(9) 0.072(4) -0.023(4) 0.013(3) 0.010(3)
Cl3 0.105(4) 0.077(3) 0.135(5) 0.006(4) 0.042(5) -0.005(3)
C9 0.060(5) 0.111(7) 0.078(6) 0.010(6) -0.014(5) 0.000(6)
C18 0.051(10) 0.135(17) 0.16(3) -0.022(19) 0.010(15) 0.019(12)
C4 0.064(7) 0.105(8) 0.080(8) 0.004(7) -0.015(7) 0.001(7)
C2 0.071(13) 0.099(14) 0.093(14) 0.007(14) -0.024(13) -0.008(13)
C11 0.055(6) 0.101(7) 0.078(7) 0.005(6) -0.006(6) -0.002(6)
Cl 0.0503(15) 0.0761(18) 0.101(2) 0.0112(16) 0.0156(14) -0.0095(13)
Cl0C 0.132(3) 0.237(6) 0.071(2) -0.056(3) 0.042(2) -0.119(4)
C3 0.066(8) 0.086(8) 0.063(7) 0.011(6) 0.012(6) -0.030(7)
Cl5 0.105(4) 0.077(3) 0.135(5) 0.006(4) 0.042(5) -0.005(3)
Cl6 0.055(3) 0.116(9) 0.072(4) -0.023(4) 0.013(3) 0.010(3)
Cl8 0.055(3) 0.116(9) 0.072(4) -0.023(4) 0.013(3) 0.010(3)
Cl7 0.105(4) 0.077(3) 0.135(5) 0.006(4) 0.042(5) -0.005(3)
C5 0.051(10) 0.135(17) 0.16(3) -0.022(19) 0.010(15) 0.019(12)
C31 0.051(10) 0.135(17) 0.16(3) -0.022(19) 0.010(15) 0.019(12)
C6 0.061(6) 0.111(7) 0.077(6) 0.012(6) -0.016(6) -0.001(6)
C32 0.062(7) 0.112(8) 0.081(7) 0.008(7) -0.016(7) -0.002(7)
C35 0.081(11) 0.106(12) 0.100(11) 0.007(11) -0.029(10) -0.001(11)
C34 0.065(6) 0.110(7) 0.081(7) 0.008(6) -0.016(6) 0.001(6)
C33 0.081(17) 0.132(19) 0.115(18) 0.006(18) -0.017(16) 0.001(17)

loop_
_atom_type_symbol
_atom_type_description
_atom_type_scat_dispersion_real
_atom_type_scat_dispersion_imag
_atom_type_scat_source
C C 0.0181 0.0091 'International Tables Vol C Tables 4.2.6.8 and 6.1.1.4'
H H 0.0000 0.0000 'International Tables Vol C Tables 4.2.6.8 and 6.1.1.4'
Cl Cl 0.3639 0.7018 'International Tables Vol C Tables 4.2.6.8 and 6.1.1.4'
N N 0.0311 0.0180 'International Tables Vol C Tables 4.2.6.8 and 6.1.1.4'
O O 0.0492 0.0322 'International Tables Vol C Tables 4.2.6.8 and 6.1.1.4'
Os Os -4.9801 6.2216 'International Tables Vol C Tables 4.2.6.8 and 6.1.1.4'
P P 0.2955 0.4335 'International Tables Vol C Tables 4.2.6.8 and 6.1.1.4'

loop_
_geom_angle_atom_site_label_1
_geom_angle_atom_site_label_2
_geom_angle_atom_site_label_3
_geom_angle
_geom_angle_site_symmetry_1
_geom_angle_site_symmetry_3
_geom_angle_publ_flag
P03 Os01 Cl02 82.37(6) . . ?
P04 Os01 Cl02 87.98(6) . . ?
P04 Os01 P03 167.88(6) . . ?
N00D Os01 Cl02 100.32(18) . . ?
N00D Os01 P03 90.99(18) . . ?
N00D Os01 P04 97.96(18) . . ?
N00D Os01 C00F 157.3(3) . . ?
C00F Os01 Cl02 102.3(2) . . ?
C00F Os01 P03 90.7(2) . . ?
C00F Os01 P04 84.2(2) . . ?
C00Q Os01 Cl02 175.2(2) . . ?
C00Q Os01 P03 92.9(2) . . ?
C00Q Os01 P04 96.8(2) . . ?
C00Q Os01 N00D 79.0(3) . . ?
C00Q Os01 C00F 78.3(3) . . ?
C00R P03 Os01 119.1(2) . . ?
C00R P03 C01A 102.4(4) . . ?
C00T P03 Os01 114.0(3) . . ?
C00T P03 C00R 101.5(4) . . ?
C00T P03 C01A 103.4(4) . . ?
C01A P03 Os01 114.3(3) . . ?
C00N P04 Os01 118.6(3) . . ?
C00S P04 Os01 121.0(3) . . ?
C00S P04 C00N 98.0(4) . . ?
C010 P04 Os01 109.3(2) . . ?
C010 P04 C00N 103.5(4) . . ?
C010 P04 C00S 104.1(4) . . ?
C00I P005 C01E 113.0(4) . . ?
C00I P005 C01K 108.8(4) . . ?
C00I P005 C01Q 112.0(4) . . ?
C01K P005 C01E 109.2(4) . . ?
C01Q P005 C01E 106.7(4) . . ?
C01Q P005 C01K 106.9(4) . . ?
C00L O00C H00C 109.5 . . ?
N00E N00D Os01 111.6(5) . . ?
N00E N00D C00U 112.8(6) . . ?
C00U N00D Os01 130.2(5) . . ?
N00D N00E C00O 116.3(6) . . ?
N00D N00E C025 122.0(7) . . ?
C00O N00E C025 120.4(7) . . ?
Os01 C00F H00F 121.1 . . ?
C00I C00F Os01 117.9(6) . . ?
C00I C00F H00F 121.1 . . ?
C00Y C00G H00G 119.7 . . ?
C010 C00G H00G 119.7 . . ?
C010 C00G C00Y 120.6(8) . . ?
C025 O00H C11 108.7(18) . . ?
C00F C00I P005 124.0(6) . . ?
C00F C00I C00L 116.2(7) . . ?
C00L C00I P005 119.8(5) . . ?
C00T C00K H00K 119.5 . . ?
C01J C00K H00K 119.5 . . ?
C01J C00K C00T 121.0(7) . . ?
O00C C00L C00I 109.1(6) . . ?
O00C C00L H00L 109.0 . . ?
O00C C00L C00Q 115.4(6) . . ?
C00I C00L H00L 109.0 . . ?
C00Q C00L C00I 105.3(6) . . ?
C00Q C00L H00L 109.0 . . ?
C013 C00N P04 122.8(6) . . ?
C013 C00N C01I 118.8(8) . . ?
C01I C00N P04 118.3(7) . . ?
N00E C00O H00O 122.7 . . ?
C00Q C00O N00E 114.6(7) . . ?
C00Q C00O H00O 122.7 . . ?
C00L C00Q Os01 120.9(5) . . ?
C00O C00Q Os01 116.3(6) . . ?
C00O C00Q C00L 122.8(7) . . ?
C012 C00R P03 119.3(6) . . ?
C012 C00R C01C 118.6(7) . . ?
C01C C00R P03 121.9(6) . . ?
C014 C00S P04 122.9(7) . . ?
C01H C00S P04 117.6(6) . . ?
C01H C00S C014 119.3(8) . . ?
C00K C00T P03 119.9(6) . . ?
C00K C00T C01F 117.7(7) . . ?
C01F C00T P03 122.3(6) . . ?
C015 C00U N00D 116.8(7) . . ?
C019 C00U N00D 122.1(7) . . ?
C019 C00U C015 121.1(8) . . ?
C00X C00V H00V 119.6 . . ?
C00X C00V C010 120.9(8) . . ?
C010 C00V H00V 119.6 . . ?
C015 C00W H00W 119.4 . . ?
C015 C00W C023 121.2(9) . . ?
C023 C00W H00W 119.4 . . ?
C00V C00X H00X 120.0 . . ?
C011 C00X C00V 120.0(8) . . ?
C011 C00X H00X 120.0 . . ?
C00G C00Y H00Y 120.1 . . ?
C011 C00Y C00G 119.9(9) . . ?
C011 C00Y H00Y 120.1 . . ?
C01E C00Z H00Z 120.1 . . ?
C01G C00Z H00Z 120.1 . . ?
C01G C00Z C01E 119.7(8) . . ?
C00G C010 P04 122.2(6) . . ?
C00G C010 C00V 118.6(8) . . ?
C00V C010 P04 118.9(6) . . ?
C00X C011 C00Y 120.1(8) . . ?
C00X C011 H011 119.9 . . ?
C00Y C011 H011 119.9 . . ?
C00R C012 H012 119.4 . . ?
C00R C012 C01T 121.1(8) . . ?
C01T C012 H012 119.4 . . ?
C00N C013 H013 119.6 . . ?
C00N C013 C022 120.7(9) . . ?
C022 C013 H013 119.6 . . ?
C00S C014 H014 120.5 . . ?
C00S C014 C02B 118.9(10) . . ?
C02B C014 H014 120.5 . . ?
C00U C015 H015 120.8 . . ?
C00W C015 C00U 118.5(8) . . ?
C00W C015 H015 120.8 . . ?
C01D C016 H016 120.3 . . ?
C01D C016 C01M 119.4(9) . . ?
C01M C016 H016 120.3 . . ?
C01K C018 H018 119.7 . . ?
C01Z C018 H018 119.7 . . ?
C01Z C018 C01K 120.6(9) . . ?
C00U C019 H019 120.4 . . ?
C01V C019 C00U 119.1(9) . . ?
C01V C019 H019 120.4 . . ?
C01L C01A P03 122.1(7) . . ?
C01L C01A C01M 118.9(8) . . ?
C01M C01A P03 119.0(6) . . ?
C01J C01B H01B 119.9 . . ?
C01J C01B C01O 120.3(8) . . ?
C01O C01B H01B 119.9 . . ?
C00R C01C H01C 119.7 . . ?
C01W C01C C00R 120.6(9) . . ?
C01W C01C H01C 119.7 . . ?
C016 C01D H01D 120.0 . . ?
C016 C01D C01R 120.0(8) . . ?
C01R C01D H01D 120.0 . . ?
C00Z C01E P005 118.8(6) . . ?
C028 C01E P005 122.3(7) . . ?
C028 C01E C00Z 119.0(8) . . ?
C00T C01F H01F 119.6 . . ?
C01O C01F C00T 120.8(8) . . ?
C01O C01F H01F 119.6 . . ?
C00Z C01G H01G 119.9 . . ?
C01S C01G C00Z 120.2(8) . . ?
C01S C01G H01G 119.9 . . ?
C00S C01H H01H 119.7 . . ?
C00S C01H C029 120.6(9) . . ?
C029 C01H H01H 119.7 . . ?
C00N C01I H01I 119.4 . . ?
C02C C01I C00N 121.1(10) . . ?
C02C C01I H01I 119.4 . . ?
C00K C01J H01J 119.7 . . ?
C01B C01J C00K 120.5(8) . . ?
C01B C01J H01J 119.7 . . ?
C018 C01K P005 120.2(6) . . ?
C018 C01K C01P 119.3(8) . . ?
C01P C01K P005 120.5(7) . . ?
C01A C01L H01L 119.6 . . ?
C01R C01L C01A 120.9(9) . . ?
C01R C01L H01L 119.6 . . ?
C016 C01M C01A 120.6(8) . . ?
C016 C01M H01M 119.7 . . ?
C01A C01M H01M 119.7 . . ?
Cl07 C01N H01A 109.4 . . ?
Cl07 C01N H01E 109.4 . . ?
Cl08 C01N Cl07 111.0(5) . . ?
Cl08 C01N H01A 109.4 . . ?
Cl08 C01N H01E 109.4 . . ?
H01A C01N H01E 108.0 . . ?
C01B C01O H01O 120.2 . . ?
C01F C01O C01B 119.6(8) . . ?
C01F C01O H01O 120.2 . . ?
C01K C01P H01P 120.4 . . ?
C021 C01P C01K 119.2(9) . . ?
C021 C01P H01P 120.4 . . ?
C01Y C01Q P005 121.0(7) . . ?
C026 C01Q P005 119.1(7) . . ?
C026 C01Q C01Y 119.8(8) . . ?
C01D C01R H01R 119.9 . . ?
C01L C01R C01D 120.2(8) . . ?
C01L C01R H01R 119.9 . . ?
C01G C01S H01S 119.9 . . ?
C01G C01S C02A 120.2(9) . . ?
C02A C01S H01S 119.9 . . ?
C012 C01T H01T 120.2 . . ?
C01U C01T C012 119.5(8) . . ?
C01U C01T H01T 120.2 . . ?
C01T C01U H01U 120.0 . . ?
C01T C01U C01W 120.1(8) . . ?
C01W C01U H01U 120.0 . . ?
C019 C01V H01V 119.5 . . ?
C019 C01V C023 121.0(9) . . ?
C023 C01V H01V 119.5 . . ?
C01C C01W H01W 120.0 . . ?
C01U C01W C01C 120.0(9) . . ?
C01U C01W H01W 120.0 . . ?
C01Z C01X H01X 120.0 . . ?
C021 C01X H01X 120.0 . . ?
C021 C01X C01Z 120.0(9) . . ?
C01Q C01Y H01Y 120.1 . . ?
C01Q C01Y C02F 119.8(9) . . ?
C02F C01Y H01Y 120.1 . . ?
C018 C01Z C01X 119.4(9) . . ?
C018 C01Z H01Z 120.3 . . ?
C01X C01Z H01Z 120.3 . . ?
C024 C020 H020 120.1 . . ?
C024 C020 C026 119.8(10) . . ?
C026 C020 H020 120.1 . . ?
C01P C021 H021 119.3 . . ?
C01X C021 C01P 121.5(9) . . ?
C01X C021 H021 119.3 . . ?
C013 C022 H022 119.9 . . ?
C027 C022 C013 120.3(10) . . ?
C027 C022 H022 119.9 . . ?
C00W C023 H023 120.4 . . ?
C01V C023 C00W 119.1(9) . . ?
C01V C023 H023 120.4 . . ?
C020 C024 H024 120.1 . . ?
C020 C024 C02F 119.8(9) . . ?
C02F C024 H024 120.1 . . ?
O00H C025 N00E 119.5(9) . . ?
O00H C025 O36 126.1(9) . . ?
O36 C025 N00E 114.2(8) . . ?
C01Q C026 C020 120.4(10) . . ?
C01Q C026 H026 119.8 . . ?
C020 C026 H026 119.8 . . ?
C022 C027 H027 120.5 . . ?
C022 C027 C02C 119.1(9) . . ?
C02C C027 H027 120.5 . . ?
C01E C028 H028 119.3 . . ?
C01E C028 C02A 121.4(9) . . ?
C02A C028 H028 119.3 . . ?
C01H C029 H029 119.8 . . ?
C02E C029 C01H 120.5(12) . . ?
C02E C029 H029 119.8 . . ?
C01S C02A H02A 120.3 . . ?
C028 C02A C01S 119.4(10) . . ?
C028 C02A H02A 120.3 . . ?
C014 C02B H02B 119.2 . . ?
C02E C02B C014 121.5(10) . . ?
C02E C02B H02B 119.2 . . ?
C01I C02C C027 119.9(10) . . ?
C01I C02C H02C 120.1 . . ?
C027 C02C H02C 120.1 . . ?
Cl09 C02D H02D 108.5 . . ?
Cl09 C02D H02G 108.5 . . ?
Cl0B C02D Cl09 114.9(7) . . ?
Cl0B C02D H02D 108.5 . . ?
Cl0B C02D H02G 108.5 . . ?
H02D C02D H02G 107.5 . . ?
C029 C02E H02E 120.4 . . ?
C02B C02E C029 119.1(10) . . ?
C02B C02E H02E 120.4 . . ?
C01Y C02F H02F 119.7 . . ?
C024 C02F C01Y 120.5(10) . . ?
C024 C02F H02F 119.7 . . ?
C025 O36 C9 114.3(16) . . ?
C025 O36 C6 114.7(17) . . ?
Cl2 C1 Cl4 111.0(13) . . ?
Cl2 C1 H1A 109.4 . . ?
Cl2 C1 H1B 109.4 . . ?
Cl4 C1 H1A 109.4 . . ?
Cl4 C1 H1B 109.4 . . ?
H1A C1 H1B 108.0 . . ?
O36 C9 H9A 111.6 . . ?
O36 C9 H9B 111.6 . . ?
O36 C9 C32 101(2) . . ?
H9A C9 H9B 109.4 . . ?
C32 C9 H9A 111.6 . . ?
C32 C9 H9B 111.6 . . ?
Cl1 C18 Cl3 108.0(14) . . ?
Cl1 C18 H18A 110.1 . . ?
Cl1 C18 H18B 110.1 . . ?
Cl3 C18 H18A 110.1 . . ?
Cl3 C18 H18B 110.1 . . ?
H18A C18 H18B 108.4 . . ?
H4A C4 H4B 107.4 . . ?
C2 C4 H4A 108.3 . . ?
C2 C4 H4B 108.3 . . ?
C2 C4 C11 116(2) . . ?
C11 C4 H4A 108.3 . . ?
C11 C4 H4B 108.3 . . ?
C4 C2 H2A 109.5 . . ?
C4 C2 H2B 109.5 . . ?
C4 C2 H2C 109.5 . . ?
H2A C2 H2B 109.5 . . ?
H2A C2 H2C 109.5 . . ?
H2B C2 H2C 109.5 . . ?
O00H C11 C4 118(2) . . ?
O00H C11 H11A 107.8 . . ?
O00H C11 H11B 107.8 . . ?
C4 C11 H11A 107.8 . . ?
C4 C11 H11B 107.8 . . ?
H11A C11 H11B 107.1 . . ?
Cl C3 Cl0C 102(3) . . ?
Cl C3 H3A 111.3 . . ?
Cl C3 H3B 111.4 . . ?
Cl0C C3 H3A 111.3 . . ?
Cl0C C3 H3B 111.4 . . ?
H3A C3 H3B 109.2 . . ?
Cl8 C5 Cl7 110.1(18) . . ?
Cl8 C5 H5A 109.6 . . ?
Cl8 C5 H5B 109.6 . . ?
Cl7 C5 H5A 109.6 . . ?
Cl7 C5 H5B 109.6 . . ?
H5A C5 H5B 108.2 . . ?
Cl5 C31 H31A 109.2 . . ?
Cl5 C31 H31B 109.2 . . ?
Cl6 C31 Cl5 112.1(19) . . ?
Cl6 C31 H31A 109.2 . . ?
Cl6 C31 H31B 109.2 . . ?
H31A C31 H31B 107.9 . . ?
O36 C6 H6A 108.1 . . ?
O36 C6 H6B 108.1 . . ?
O36 C6 C34 117(2) . . ?
H6A C6 H6B 107.3 . . ?
C34 C6 H6A 108.1 . . ?
C34 C6 H6B 108.1 . . ?
C9 C32 H32A 110.4 . . ?
C9 C32 H32B 110.4 . . ?
C9 C32 C33 107(2) . . ?
H32A C32 H32B 108.6 . . ?
C33 C32 H32A 110.4 . . ?
C33 C32 H32B 110.4 . . ?
H35A C35 H35B 109.5 . . ?
H35A C35 H35C 109.5 . . ?
H35B C35 H35C 109.5 . . ?
C34 C35 H35A 109.5 . . ?
C34 C35 H35B 109.5 . . ?
C34 C35 H35C 109.5 . . ?
C6 C34 H34A 110.5 . . ?
C6 C34 H34B 110.5 . . ?
C35 C34 C6 106(2) . . ?
C35 C34 H34A 110.5 . . ?
C35 C34 H34B 110.5 . . ?
H34A C34 H34B 108.7 . . ?
C32 C33 H33A 109.5 . . ?
C32 C33 H33B 109.5 . . ?
C32 C33 H33C 109.5 . . ?
H33A C33 H33B 109.5 . . ?
H33A C33 H33C 109.5 . . ?
H33B C33 H33C 109.5 . . ?

loop_
_geom_bond_atom_site_label_1
_geom_bond_atom_site_label_2
_geom_bond_distance
_geom_bond_site_symmetry_2
_geom_bond_publ_flag
Os01 Cl02 2.5058(17) . ?
Os01 P03 2.4465(19) . ?
Os01 P04 2.3763(19) . ?
Os01 N00D 2.066(7) . ?
Os01 C00F 2.067(8) . ?
Os01 C00Q 1.960(7) . ?
P03 C00R 1.839(8) . ?
P03 C00T 1.826(8) . ?
P03 C01A 1.844(8) . ?
P04 C00N 1.845(8) . ?
P04 C00S 1.834(9) . ?
P04 C010 1.829(8) . ?
P005 C00I 1.767(8) . ?
P005 C01E 1.811(8) . ?
P005 C01K 1.807(8) . ?
P005 C01Q 1.803(8) . ?
Cl07 C01N 1.768(8) . ?
Cl08 C01N 1.757(10) . ?
Cl09 C02D 1.749(11) . ?
Cl0B C02D 1.711(10) . ?
O00C H00C 0.8400 . ?
O00C C00L 1.433(8) . ?
N00D N00E 1.370(8) . ?
N00D C00U 1.428(10) . ?
N00E C00O 1.388(10) . ?
N00E C025 1.416(11) . ?
C00F H00F 0.9500 . ?
C00F C00I 1.349(11) . ?
C00G H00G 0.9500 . ?
C00G C00Y 1.396(11) . ?
C00G C010 1.371(11) . ?
O00H C025 1.212(11) . ?
O00H C11 1.480(18) . ?
C00I C00L 1.528(10) . ?
C00K H00K 0.9500 . ?
C00K C00T 1.397(10) . ?
C00K C01J 1.369(11) . ?
C00L H00L 1.0000 . ?
C00L C00Q 1.509(11) . ?
C00N C013 1.366(12) . ?
C00N C01I 1.391(11) . ?
C00O H00O 0.9500 . ?
C00O C00Q 1.362(10) . ?
C00R C012 1.387(11) . ?
C00R C01C 1.389(11) . ?
C00S C014 1.398(12) . ?
C00S C01H 1.368(13) . ?
C00T C01F 1.401(10) . ?
C00U C015 1.407(11) . ?
C00U C019 1.388(11) . ?
C00V H00V 0.9500 . ?
C00V C00X 1.377(12) . ?
C00V C010 1.397(11) . ?
C00W H00W 0.9500 . ?
C00W C015 1.367(12) . ?
C00W C023 1.400(13) . ?
C00X H00X 0.9500 . ?
C00X C011 1.371(12) . ?
C00Y H00Y 0.9500 . ?
C00Y C011 1.376(12) . ?
C00Z H00Z 0.9500 . ?
C00Z C01E 1.410(11) . ?
C00Z C01G 1.386(11) . ?
C011 H011 0.9500 . ?
C012 H012 0.9500 . ?
C012 C01T 1.390(11) . ?
C013 H013 0.9500 . ?
C013 C022 1.387(12) . ?
C014 H014 0.9500 . ?
C014 C02B 1.399(13) . ?
C015 H015 0.9500 . ?
C016 H016 0.9500 . ?
C016 C01D 1.381(12) . ?
C016 C01M 1.388(12) . ?
C018 H018 0.9500 . ?
C018 C01K 1.387(12) . ?
C018 C01Z 1.383(12) . ?
C019 H019 0.9500 . ?
C019 C01V 1.376(13) . ?
C01A C01L 1.382(11) . ?
C01A C01M 1.397(12) . ?
C01B H01B 0.9500 . ?
C01B C01J 1.355(12) . ?
C01B C01O 1.394(12) . ?
C01C H01C 0.9500 . ?
C01C C01W 1.387(12) . ?
C01D H01D 0.9500 . ?
C01D C01R 1.391(13) . ?
C01E C028 1.371(12) . ?
C01F H01F 0.9500 . ?
C01F C01O 1.372(11) . ?
C01G H01G 0.9500 . ?
C01G C01S 1.380(13) . ?
C01H H01H 0.9500 . ?
C01H C029 1.392(14) . ?
C01I H01I 0.9500 . ?
C01I C02C 1.373(13) . ?
C01J H01J 0.9500 . ?
C01K C01P 1.399(11) . ?
C01L H01L 0.9500 . ?
C01L C01R 1.370(12) . ?
C01M H01M 0.9500 . ?
C01N H01A 0.9900 . ?
C01N H01E 0.9900 . ?
C01O H01O 0.9500 . ?
C01P H01P 0.9500 . ?
C01P C021 1.387(12) . ?
C01Q C01Y 1.381(12) . ?
C01Q C026 1.373(12) . ?
C01R H01R 0.9500 . ?
C01S H01S 0.9500 . ?
C01S C02A 1.389(14) . ?
C01T H01T 0.9500 . ?
C01T C01U 1.381(12) . ?
C01U H01U 0.9500 . ?
C01U C01W 1.386(13) . ?
C01V H01V 0.9500 . ?
C01V C023 1.384(14) . ?
C01W H01W 0.9500 . ?
C01X H01X 0.9500 . ?
C01X C01Z 1.399(14) . ?
C01X C021 1.351(14) . ?
C01Y H01Y 0.9500 . ?
C01Y C02F 1.383(13) . ?
C01Z H01Z 0.9500 . ?
C020 H020 0.9500 . ?
C020 C024 1.374(15) . ?
C020 C026 1.391(13) . ?
C021 H021 0.9500 . ?
C022 H022 0.9500 . ?
C022 C027 1.386(15) . ?
C023 H023 0.9500 . ?
C024 H024 0.9500 . ?
C024 C02F 1.378(15) . ?
C025 O36 1.283(12) . ?
C026 H026 0.9500 . ?
C027 H027 0.9500 . ?
C027 C02C 1.388(16) . ?
C028 H028 0.9500 . ?
C028 C02A 1.382(13) . ?
C029 H029 0.9500 . ?
C029 C02E 1.376(16) . ?
C02A H02A 0.9500 . ?
C02B H02B 0.9500 . ?
C02B C02E 1.359(16) . ?
C02C H02C 0.9500 . ?
C02D H02D 0.9900 . ?
C02D H02G 0.9900 . ?
C02E H02E 0.9500 . ?
C02F H02F 0.9500 . ?
O36 C9 1.420(19) . ?
O36 C6 1.438(17) . ?
Cl2 C1 1.76(2) . ?
Cl4 C1 1.81(3) . ?
C1 H1A 0.9900 . ?
C1 H1B 0.9900 . ?
Cl1 C18 1.768(19) . ?
Cl3 C18 1.812(19) . ?
C9 H9A 0.9900 . ?
C9 H9B 0.9900 . ?
C9 C32 1.54(2) . ?
C18 H18A 0.9900 . ?
C18 H18B 0.9900 . ?
C4 H4A 0.9900 . ?
C4 H4B 0.9900 . ?
C4 C2 1.521(19) . ?
C4 C11 1.552(19) . ?
C2 H2A 0.9800 . ?
C2 H2B 0.9800 . ?
C2 H2C 0.9800 . ?
C11 H11A 0.9900 . ?
C11 H11B 0.9900 . ?
Cl C3 1.79(2) . ?
Cl0C C3 1.80(2) . ?
C3 H3A 0.9900 . ?
C3 H3B 0.9900 . ?
Cl5 C31 1.79(2) . ?
Cl6 C31 1.77(2) . ?
Cl8 C5 1.77(2) . ?
Cl7 C5 1.80(2) . ?
C5 H5A 0.9900 . ?
C5 H5B 0.9900 . ?
C31 H31A 0.9900 . ?
C31 H31B 0.9900 . ?
C6 H6A 0.9900 . ?
C6 H6B 0.9900 . ?
C6 C34 1.571(19) . ?
C32 H32A 0.9900 . ?
C32 H32B 0.9900 . ?
C32 C33 1.539(19) . ?
C35 H35A 0.9800 . ?
C35 H35B 0.9800 . ?
C35 H35C 0.9800 . ?
C35 C34 1.514(18) . ?
C34 H34A 0.9900 . ?
C34 H34B 0.9900 . ?
C33 H33A 0.9800 . ?
C33 H33B 0.9800 . ?
C33 H33C 0.9800 . ?

loop_
_geom_torsion_atom_site_label_1
_geom_torsion_atom_site_label_2
_geom_torsion_atom_site_label_3
_geom_torsion_atom_site_label_4
_geom_torsion
_geom_torsion_site_symmetry_1
_geom_torsion_site_symmetry_2
_geom_torsion_site_symmetry_3
_geom_torsion_site_symmetry_4
_geom_torsion_publ_flag
Os01 P03 C00R C012 -55.0(7) . . . . ?
Os01 P03 C00R C01C 130.3(6) . . . . ?
Os01 P03 C00T C00K -37.3(7) . . . . ?
Os01 P03 C00T C01F 144.3(6) . . . . ?
Os01 P03 C01A C01L 124.3(6) . . . . ?
Os01 P03 C01A C01M -56.6(7) . . . . ?
Os01 P04 C00N C013 9.9(9) . . . . ?
Os01 P04 C00N C01I -172.6(6) . . . . ?
Os01 P04 C00S C014 126.4(6) . . . . ?
Os01 P04 C00S C01H -59.3(8) . . . . ?
Os01 P04 C010 C00G 104.8(6) . . . . ?
Os01 P04 C010 C00V -68.6(6) . . . . ?
Os01 N00D N00E C00O 10.1(8) . . . . ?
Os01 N00D N00E C025 -156.8(6) . . . . ?
Os01 N00D C00U C015 61.4(9) . . . . ?
Os01 N00D C00U C019 -116.2(7) . . . . ?
Os01 C00F C00I P005 176.9(4) . . . . ?
Os01 C00F C00I C00L -2.8(9) . . . . ?
P03 C00R C012 C01T -174.2(6) . . . . ?
P03 C00R C01C C01W 174.0(7) . . . . ?
P03 C00T C01F C01O 178.8(6) . . . . ?
P03 C01A C01L C01R 179.4(6) . . . . ?
P03 C01A C01M C016 -179.0(6) . . . . ?
P04 C00N C013 C022 177.6(7) . . . . ?
P04 C00N C01I C02C -179.8(8) . . . . ?
P04 C00S C014 C02B 174.2(7) . . . . ?
P04 C00S C01H C029 -174.0(9) . . . . ?
P005 C00I C00L O00C -45.6(8) . . . . ?
P005 C00I C00L C00Q -170.0(5) . . . . ?
P005 C01E C028 C02A 179.4(9) . . . . ?
P005 C01K C01P C021 178.5(7) . . . . ?
P005 C01Q C01Y C02F -175.5(7) . . . . ?
P005 C01Q C026 C020 175.5(7) . . . . ?
O00C C00L C00Q Os01 -134.1(5) . . . . ?
O00C C00L C00Q C00O 43.4(10) . . . . ?
N00D N00E C00O C00Q 0.5(10) . . . . ?
N00D N00E C025 O00H -163.4(8) . . . . ?
N00D N00E C025 O36 21.0(12) . . . . ?
N00D C00U C015 C00W -179.5(7) . . . . ?
N00D C00U C019 C01V 178.2(8) . . . . ?
N00E N00D C00U C015 -147.5(7) . . . . ?
N00E N00D C00U C019 34.9(10) . . . . ?
N00E C00O C00Q Os01 -11.8(9) . . . . ?
N00E C00O C00Q C00L 170.6(6) . . . . ?
N00E C025 O36 C9 172(2) . . . . ?
N00E C025 O36 C6 -178.1(14) . . . . ?
C00F C00I C00L O00C 134.1(7) . . . . ?
C00F C00I C00L C00Q 9.8(9) . . . . ?
C00G C00Y C011 C00X -0.3(12) . . . . ?
O00H C025 O36 C9 -3(3) . . . . ?
O00H C025 O36 C6 6.5(19) . . . . ?
C00I P005 C01E C00Z 59.6(8) . . . . ?
C00I P005 C01E C028 -120.9(8) . . . . ?
C00I P005 C01K C018 63.3(8) . . . . ?
C00I P005 C01K C01P -115.4(7) . . . . ?
C00I P005 C01Q C01Y -144.1(7) . . . . ?
C00I P005 C01Q C026 40.5(8) . . . . ?
C00I C00L C00Q Os01 -13.8(8) . . . . ?
C00I C00L C00Q C00O 163.7(7) . . . . ?
C00K C00T C01F C01O 0.3(12) . . . . ?
C00N P04 C00S C014 -103.1(7) . . . . ?
C00N P04 C00S C01H 71.2(8) . . . . ?
C00N P04 C010 C00G -22.5(7) . . . . ?
C00N P04 C010 C00V 164.1(6) . . . . ?
C00N C013 C022 C027 2.4(15) . . . . ?
C00N C01I C02C C027 1.6(16) . . . . ?
C00O N00E C025 O00H 30.3(13) . . . . ?
C00O N00E C025 O36 -145.4(8) . . . . ?
C00R P03 C00T C00K -166.7(6) . . . . ?
C00R P03 C00T C01F 14.8(7) . . . . ?
C00R P03 C01A C01L -105.4(7) . . . . ?
C00R P03 C01A C01M 73.6(7) . . . . ?
C00R C012 C01T C01U -0.9(12) . . . . ?
C00R C01C C01W C01U 1.0(14) . . . . ?
C00S P04 C00N C013 -122.1(8) . . . . ?
C00S P04 C00N C01I 55.3(8) . . . . ?
C00S P04 C010 C00G -124.6(7) . . . . ?
C00S P04 C010 C00V 62.1(7) . . . . ?
C00S C014 C02B C02E 0.5(15) . . . . ?
C00S C01H C029 C02E -1.4(18) . . . . ?
C00T P03 C00R C012 71.2(7) . . . . ?
C00T P03 C00R C01C -103.6(7) . . . . ?
C00T P03 C01A C01L -0.1(7) . . . . ?
C00T P03 C01A C01M 178.9(6) . . . . ?
C00T C00K C01J C01B 0.6(13) . . . . ?
C00T C01F C01O C01B 0.3(13) . . . . ?
C00U N00D N00E C00O -146.6(7) . . . . ?
C00U N00D N00E C025 46.6(10) . . . . ?
C00U C019 C01V C023 0.9(14) . . . . ?
C00V C00X C011 C00Y 0.3(12) . . . . ?
C00X C00V C010 P04 174.2(6) . . . . ?
C00X C00V C010 C00G 0.5(11) . . . . ?
C00Y C00G C010 P04 -173.9(6) . . . . ?
C00Y C00G C010 C00V -0.5(11) . . . . ?
C00Z C01E C028 C02A -1.2(15) . . . . ?
C00Z C01G C01S C02A 0.4(14) . . . . ?
C010 P04 C00N C013 131.2(8) . . . . ?
C010 P04 C00N C01I -51.3(8) . . . . ?
C010 P04 C00S C014 3.1(8) . . . . ?
C010 P04 C00S C01H 177.4(7) . . . . ?
C010 C00G C00Y C011 0.4(11) . . . . ?
C010 C00V C00X C011 -0.4(12) . . . . ?
C012 C00R C01C C01W -0.8(12) . . . . ?
C012 C01T C01U C01W 1.1(13) . . . . ?
C013 C00N C01I C02C -2.2(14) . . . . ?
C013 C022 C027 C02C -3.0(16) . . . . ?
C014 C00S C01H C029 0.6(15) . . . . ?
C014 C02B C02E C029 -1.3(18) . . . . ?
C015 C00U C019 C01V 0.7(12) . . . . ?
C015 C00W C023 C01V 0.1(15) . . . . ?
C016 C01D C01R C01L -1.1(12) . . . . ?
C018 C01K C01P C021 -0.2(13) . . . . ?
C019 C00U C015 C00W -1.8(12) . . . . ?
C019 C01V C023 C00W -1.3(15) . . . . ?
C01A P03 C00R C012 177.8(6) . . . . ?
C01A P03 C00R C01C 3.0(8) . . . . ?
C01A P03 C00T C00K 87.4(7) . . . . ?
C01A P03 C00T C01F -91.1(7) . . . . ?
C01A C01L C01R C01D 0.1(12) . . . . ?
C01C C00R C012 C01T 0.8(12) . . . . ?
C01D C016 C01M C01A -1.1(12) . . . . ?
C01E P005 C00I C00F 129.9(7) . . . . ?
C01E P005 C00I C00L -50.4(7) . . . . ?
C01E P005 C01K C018 -60.5(8) . . . . ?
C01E P005 C01K C01P 120.8(7) . . . . ?
C01E P005 C01Q C01Y -19.9(8) . . . . ?
C01E P005 C01Q C026 164.7(7) . . . . ?
C01E C00Z C01G C01S 1.8(12) . . . . ?
C01E C028 C02A C01S 3.3(17) . . . . ?
C01G C00Z C01E P005 178.1(6) . . . . ?
C01G C00Z C01E C028 -1.4(13) . . . . ?
C01G C01S C02A C028 -2.9(17) . . . . ?
C01H C00S C014 C02B -0.1(13) . . . . ?
C01H C029 C02E C02B 1.8(19) . . . . ?
C01I C00N C013 C022 0.2(14) . . . . ?
C01J C00K C00T P03 -179.2(6) . . . . ?
C01J C00K C00T C01F -0.7(12) . . . . ?
C01J C01B C01O C01F -0.4(14) . . . . ?
C01K P005 C00I C00F 8.5(8) . . . . ?
C01K P005 C00I C00L -171.9(6) . . . . ?
C01K P005 C01E C00Z -179.1(6) . . . . ?
C01K P005 C01E C028 0.3(9) . . . . ?
C01K P005 C01Q C01Y 96.7(8) . . . . ?
C01K P005 C01Q C026 -78.6(8) . . . . ?
C01K C018 C01Z C01X 0.9(14) . . . . ?
C01K C01P C021 C01X 0.9(14) . . . . ?
C01L C01A C01M C016 0.1(12) . . . . ?
C01M C016 C01D C01R 1.6(12) . . . . ?
C01M C01A C01L C01R 0.4(12) . . . . ?
C01O C01B C01J C00K -0.1(14) . . . . ?
C01Q P005 C00I C00F -109.6(7) . . . . ?
C01Q P005 C00I C00L 70.1(7) . . . . ?
C01Q P005 C01E C00Z -64.0(7) . . . . ?
C01Q P005 C01E C028 115.5(8) . . . . ?
C01Q P005 C01K C018 -175.5(7) . . . . ?
C01Q P005 C01K C01P 5.8(8) . . . . ?
C01Q C01Y C02F C024 0.2(15) . . . . ?
C01T C01U C01W C01C -1.1(14) . . . . ?
C01Y C01Q C026 C020 0.1(14) . . . . ?
C01Z C018 C01K P005 -179.4(7) . . . . ?
C01Z C018 C01K C01P -0.7(13) . . . . ?
C01Z C01X C021 C01P -0.8(15) . . . . ?
C020 C024 C02F C01Y -0.1(16) . . . . ?
C021 C01X C01Z C018 -0.1(15) . . . . ?
C022 C027 C02C C01I 1.0(17) . . . . ?
C023 C00W C015 C00U 1.4(13) . . . . ?
C024 C020 C026 C01Q 0.0(15) . . . . ?
C025 N00E C00O C00Q 167.6(7) . . . . ?
C025 O00H C11 C4 56(4) . . . . ?
C025 O36 C9 C32 -155.0(19) . . . . ?
C025 O36 C6 C34 -74(3) . . . . ?
C026 C01Q C01Y C02F -0.2(14) . . . . ?
C026 C020 C024 C02F 0.0(16) . . . . ?
O36 C9 C32 C33 -73(4) . . . . ?
O36 C6 C34 C35 -69(3) . . . . ?
C2 C4 C11 O00H 174(4) . . . . ?
C11 O00H C025 N00E -164.8(18) . . . . ?
C11 O00H C025 O36 10(2) . . . . ?
